data_4087844
loop_
_publ_author_name
'Siwatch, Rahul Kumar'
'Karwasara, Surendar'
'Sharma, Mahendra Kumar'
'Mondal, Santigopal'
'Mukherjee, Goutam'
'Rajaraman, Gopalan'
'Nagendran, Selvarajan'

_publ_section_title
;
 Reactivity of LGe--NR2 and LGe(E)--NR2 over LGe--Cl and LGe(E)--Cl toward
 Me3SiX (L = Aminotroponiminate; NR2 = N(SiMe3)2/NC4H4; E = S/Se; X =
 Br/CN)
;
_journal_issue 4
_journal_name_full Organometallics
_journal_page_first 429
_journal_paper_doi 10.1021/acs.organomet.5b00643
_journal_volume 35
_journal_year 2016
_chemical_formula_moiety 'C21 H41 Ge N3 S Si2'
_chemical_formula_sum 'C21 H41 Ge N3 S Si2'
_chemical_formula_weight 496.42
_space_group_IT_number 14
_space_group_name_Hall '-P 2yn'
_space_group_name_H-M_alt 'P 1 21/n 1'
_symmetry_cell_setting monoclinic
_symmetry_space_group_name_Hall '-P 2yn'
_symmetry_space_group_name_H-M 'P 1 21/n 1'
_atom_sites_solution_hydrogens geom
_atom_sites_solution_primary direct
_atom_sites_solution_secondary difmap
_audit_creation_method SHELXL-97
_cell_angle_alpha 90.00
_cell_angle_beta 112.298(4)
_cell_angle_gamma 90.00
_cell_formula_units_Z 4
_cell_length_a 8.6319(16)
_cell_length_b 33.349(7)
_cell_length_c 10.257(2)
_cell_measurement_reflns_used 1805
_cell_measurement_temperature 298(2)
_cell_measurement_theta_max 18.13
_cell_measurement_theta_min 2.23
_cell_volume 2731.8(9)
_computing_cell_refinement 'Bruker SMART'
_computing_data_collection 'Bruker SMART'
_computing_data_reduction 'Bruker SAINT'
_computing_molecular_graphics 'Bruker SHELXTL'
_computing_publication_material 'Bruker SHELXTL'
_computing_structure_refinement 'SHELXL-97 (Sheldrick, 1997)'
_computing_structure_solution 'SHELXS-97 (Sheldrick, 1990)'
_diffrn_ambient_temperature 298(2)
_diffrn_measured_fraction_theta_full 0.998
_diffrn_measured_fraction_theta_max 0.998
_diffrn_measurement_device_type 'CCD area detector'
_diffrn_measurement_method 'phi and omega scans'
_diffrn_radiation_monochromator graphite
_diffrn_radiation_source 'fine-focus sealed tube'
_diffrn_radiation_type MoK\a
_diffrn_radiation_wavelength 0.71073
_diffrn_reflns_av_R_equivalents 0.0586
_diffrn_reflns_av_sigmaI/netI 0.0809
_diffrn_reflns_limit_h_max 10
_diffrn_reflns_limit_h_min -9
_diffrn_reflns_limit_k_max 24
_diffrn_reflns_limit_k_min -39
_diffrn_reflns_limit_l_max 12
_diffrn_reflns_limit_l_min -12
_diffrn_reflns_number 12488
_diffrn_reflns_theta_full 25.00
_diffrn_reflns_theta_max 25.00
_diffrn_reflns_theta_min 1.22
_exptl_absorpt_coefficient_mu 1.297
_exptl_absorpt_correction_T_max 0.804
_exptl_absorpt_correction_T_min 0.654
_exptl_absorpt_correction_type multi-scan
_exptl_absorpt_process_details '(SADABS; Bruker, 2000)'
_exptl_crystal_colour Yellow
_exptl_crystal_density_diffrn 1.207
_exptl_crystal_density_method 'not measured'
_exptl_crystal_description Block
_exptl_crystal_F_000 1056.0
_exptl_crystal_size_max 0.404
_exptl_crystal_size_mid 0.277
_exptl_crystal_size_min 0.170
_refine_diff_density_max 0.566
_refine_diff_density_min -0.315
_refine_diff_density_rms 0.065
_refine_ls_extinction_method none
_refine_ls_goodness_of_fit_ref 0.971
_refine_ls_hydrogen_treatment constr
_refine_ls_matrix_type full
_refine_ls_number_parameters 266
_refine_ls_number_reflns 4558
_refine_ls_number_restraints 0
_refine_ls_restrained_S_all 0.971
_refine_ls_R_factor_all 0.0890
_refine_ls_R_factor_gt 0.0558
_refine_ls_shift/su_max 0.000
_refine_ls_shift/su_mean 0.000
_refine_ls_structure_factor_coef Fsqd
_refine_ls_weighting_details 'calc w=1/[\s^2^(Fo^2^)+(0.0459P)^2^+0.0000P] where P=(Fo^2^+2Fc^2^)/3'
_refine_ls_weighting_scheme calc
_refine_ls_wR_factor_gt 0.1007
_refine_ls_wR_factor_ref 0.1118
_reflns_number_gt 3260
_reflns_number_total 4825
_reflns_threshold_expression >2sigma(I)
_cod_data_source_file om5b00643_si_001.cif
_cod_data_source_block 4
_cod_depositor_comments
;
The following automatic conversions were performed:

data item '_symmetry_cell_setting' value 'Monoclinic' was changed to
'monoclinic' in accordance with the
/home/saulius/struct/COD-crude-data/automatic-downloads/DataCite-retrospective/ACS/depositions/lib/dictionaries/cif_core.dic
dictionary named 'cif_core.dic' version 2.4.2 last updated on
2011-04-26.

Automatic conversion script
Id: cif_fix_values 6909 2019-04-08 15:41:33Z antanas 
;
_cod_original_sg_symbol_Hall '-P 2yn '
_cod_original_sg_symbol_H-M 'P 21/n'
_cod_database_code 4087844

loop_
_symmetry_equiv_pos_as_xyz
'x, y, z'
'-x+1/2, y+1/2, -z+1/2'
'-x, -y, -z'
'x-1/2, -y-1/2, z-1/2'

loop_
_atom_site_label
_atom_site_type_symbol
_atom_site_fract_x
_atom_site_fract_y
_atom_site_fract_z
_atom_site_U_iso_or_equiv
_atom_site_adp_type
_atom_site_occupancy
_atom_site_symmetry_multiplicity
_atom_site_calc_flag
_atom_site_refinement_flags
Ge1 Ge 0.73508(5) 0.146464(12) 0.63921(4) 0.04104(16) Uani 1 1 d .
S1 S 0.59712(18) 0.18241(4) 0.72180(16) 0.0746(4) Uani 1 1 d .
Si1 Si 0.87757(17) 0.05890(4) 0.63136(14) 0.0546(4) Uani 1 1 d .
Si2 Si 0.67878(18) 0.07810(4) 0.81343(14) 0.0598(4) Uani 1 1 d .
N1 N 0.6633(4) 0.15350(9) 0.4418(3) 0.0452(9) Uani 1 1 d .
N2 N 0.9417(4) 0.16642(9) 0.6413(3) 0.0398(8) Uani 1 1 d .
N3 N 0.7659(4) 0.09316(10) 0.6916(3) 0.0454(9) Uani 1 1 d .
C1 C 0.7764(5) 0.17140(11) 0.3992(4) 0.0435(11) Uani 1 1 d .
C2 C 0.7408(6) 0.18240(13) 0.2599(5) 0.0606(13) Uani 1 1 d .
H2 H 0.6337 0.1753 0.1986 0.073 Uiso 1 1 calc R
C3 C 0.8331(8) 0.20176(15) 0.1953(5) 0.0731(15) Uani 1 1 d .
H3 H 0.7763 0.2063 0.0994 0.088 Uiso 1 1 calc R
C4 C 0.9916(8) 0.21516(15) 0.2477(6) 0.0719(16) Uani 1 1 d .
H4 H 1.0292 0.2291 0.1869 0.086 Uiso 1 1 calc R
C5 C 1.1044(7) 0.20981(14) 0.3862(6) 0.0716(15) Uani 1 1 d .
H5 H 1.2120 0.2192 0.4040 0.086 Uiso 1 1 calc R
C6 C 1.0831(6) 0.19299(13) 0.5005(5) 0.0569(12) Uani 1 1 d .
H6 H 1.1803 0.1912 0.5812 0.068 Uiso 1 1 calc R
C7 C 0.9399(5) 0.17819(11) 0.5153(4) 0.0425(10) Uani 1 1 d .
C8 C 0.4839(6) 0.14909(14) 0.3579(5) 0.0611(13) Uani 1 1 d .
H8A H 0.4543 0.1663 0.2758 0.073 Uiso 1 1 calc R
H8B H 0.4215 0.1582 0.4135 0.073 Uiso 1 1 calc R
C9 C 1.0922(5) 0.16796(12) 0.7720(4) 0.0486(11) Uani 1 1 d .
H9A H 1.1840 0.1558 0.7536 0.058 Uiso 1 1 calc R
H9B H 1.0722 0.1516 0.8421 0.058 Uiso 1 1 calc R
C10 C 0.4308(6) 0.10661(15) 0.3091(5) 0.0677(14) Uani 1 1 d .
H10 H 0.4763 0.0887 0.3906 0.081 Uiso 1 1 calc R
C11 C 1.1475(6) 0.20938(14) 0.8349(5) 0.0595(13) Uani 1 1 d .
H11 H 1.1688 0.2256 0.7639 0.071 Uiso 1 1 calc R
C12 C 0.4935(8) 0.09276(18) 0.1986(6) 0.0984(19) Uani 1 1 d .
H12A H 0.4481 0.1096 0.1169 0.148 Uiso 1 1 calc R
H12B H 0.4590 0.0656 0.1730 0.148 Uiso 1 1 calc R
H12C H 0.6135 0.0943 0.2352 0.148 Uiso 1 1 calc R
C13 C 0.2379(7) 0.10417(19) 0.2526(6) 0.108(2) Uani 1 1 d .
H13A H 0.1910 0.1222 0.1745 0.162 Uiso 1 1 calc R
H13B H 0.1998 0.1115 0.3260 0.162 Uiso 1 1 calc R
H13C H 0.2028 0.0773 0.2222 0.162 Uiso 1 1 calc R
C14 C 1.3124(7) 0.20476(18) 0.9601(6) 0.101(2) Uani 1 1 d .
H14A H 1.3546 0.2308 0.9966 0.151 Uiso 1 1 calc R
H14B H 1.3919 0.1913 0.9306 0.151 Uiso 1 1 calc R
H14C H 1.2947 0.1893 1.0321 0.151 Uiso 1 1 calc R
C15 C 1.0166(7) 0.23021(16) 0.8716(6) 0.0921(18) Uani 1 1 d .
H15A H 0.9920 0.2147 0.9402 0.138 Uiso 1 1 calc R
H15B H 0.9169 0.2332 0.7885 0.138 Uiso 1 1 calc R
H15C H 1.0567 0.2562 0.9099 0.138 Uiso 1 1 calc R
C16 C 0.9691(6) 0.08043(13) 0.5086(5) 0.0685(14) Uani 1 1 d .
H16A H 0.8832 0.0940 0.4329 0.103 Uiso 1 1 calc R
H16B H 1.0152 0.0592 0.4711 0.103 Uiso 1 1 calc R
H16C H 1.0560 0.0991 0.5587 0.103 Uiso 1 1 calc R
C17 C 0.7378(7) 0.01731(15) 0.5310(7) 0.101(3) Uani 1.000(16) 1 d .
H17A H 0.6829 0.0056 0.5875 0.151 Uiso 1 1 calc R
H17B H 0.8033 -0.0027 0.5083 0.151 Uiso 1 1 calc R
H17C H 0.6552 0.0278 0.4457 0.151 Uiso 1 1 calc R
C18 C 1.0592(6) 0.03828(17) 0.7827(6) 0.097(2) Uani 1 1 d .
H18A H 1.1161 0.0597 0.8447 0.145 Uiso 1 1 calc R
H18B H 1.1351 0.0253 0.7479 0.145 Uiso 1 1 calc R
H18C H 1.0197 0.0192 0.8331 0.145 Uiso 1 1 calc R
C19 C 0.4475(7) 0.08469(19) 0.7382(7) 0.110(3) Uani 1.000(15) 1 d .
H19A H 0.4211 0.1126 0.7195 0.165 Uiso 1 1 calc R
H19B H 0.4016 0.0751 0.8043 0.165 Uiso 1 1 calc R
H19C H 0.4004 0.0698 0.6521 0.165 Uiso 1 1 calc R
C20 C 0.7099(8) 0.02316(18) 0.8569(7) 0.127(3) Uani 1 1 d .
H20A H 0.6777 0.0079 0.7713 0.191 Uiso 1 1 calc R
H20B H 0.6423 0.0153 0.9084 0.191 Uiso 1 1 calc R
H20C H 0.8257 0.0182 0.9132 0.191 Uiso 1 1 calc R
C21 C 0.7799(9) 0.1045(2) 0.9826(5) 0.124(4) Uani 1.000(16) 1 d .
H21A H 0.8944 0.1101 0.9974 0.186 Uiso 1 1 calc R
H21B H 0.7760 0.0879 1.0578 0.186 Uiso 1 1 calc R
H21C H 0.7219 0.1292 0.9807 0.186 Uiso 1 1 calc R

loop_
_atom_site_aniso_label
_atom_site_aniso_U_11
_atom_site_aniso_U_22
_atom_site_aniso_U_33
_atom_site_aniso_U_23
_atom_site_aniso_U_13
_atom_site_aniso_U_12
Ge1 0.0378(3) 0.0384(3) 0.0498(3) -0.0015(2) 0.0198(2) 0.0011(2)
S1 0.0754(10) 0.0595(8) 0.1118(11) -0.0143(8) 0.0614(9) 0.0066(7)
Si1 0.0460(9) 0.0431(7) 0.0783(9) 0.0057(6) 0.0276(8) 0.0077(6)
Si2 0.0538(9) 0.0659(9) 0.0659(8) 0.0111(7) 0.0299(7) -0.0055(7)
N1 0.040(2) 0.044(2) 0.049(2) 0.0057(16) 0.0134(18) 0.0029(18)
N2 0.037(2) 0.0384(19) 0.044(2) -0.0040(15) 0.0144(18) -0.0053(16)
N3 0.040(2) 0.041(2) 0.057(2) 0.0038(16) 0.0198(18) 0.0006(17)
C1 0.046(3) 0.033(2) 0.049(3) -0.0007(19) 0.015(2) 0.006(2)
C2 0.072(4) 0.055(3) 0.049(3) 0.007(2) 0.016(3) 0.002(3)
C3 0.110(5) 0.059(3) 0.055(3) 0.008(3) 0.037(3) -0.003(3)
C4 0.112(5) 0.054(3) 0.070(4) -0.004(3) 0.057(4) -0.019(3)
C5 0.088(4) 0.066(3) 0.086(4) -0.018(3) 0.061(4) -0.025(3)
C6 0.051(3) 0.060(3) 0.070(3) -0.010(2) 0.035(3) -0.013(2)
C7 0.041(3) 0.039(2) 0.050(3) -0.007(2) 0.021(2) -0.001(2)
C8 0.041(3) 0.066(3) 0.066(3) 0.003(3) 0.009(3) -0.002(3)
C9 0.040(3) 0.048(3) 0.051(3) 0.004(2) 0.010(2) -0.005(2)
C10 0.055(4) 0.065(3) 0.070(3) 0.003(3) 0.009(3) -0.010(3)
C11 0.065(4) 0.062(3) 0.048(3) 0.001(2) 0.017(3) -0.015(3)
C12 0.091(5) 0.084(4) 0.109(5) -0.031(4) 0.025(4) -0.022(4)
C13 0.055(4) 0.116(5) 0.130(6) -0.007(4) 0.009(4) -0.029(4)
C14 0.075(4) 0.098(5) 0.082(4) -0.016(3) -0.024(3) -0.021(4)
C15 0.092(5) 0.077(4) 0.106(4) -0.043(3) 0.035(4) -0.024(3)
C16 0.074(4) 0.055(3) 0.094(4) -0.004(3) 0.052(3) 0.016(3)
C17 0.100(6) 0.066(4) 0.142(6) -0.027(4) 0.052(4) -0.003(3)
C18 0.057(4) 0.102(5) 0.131(5) 0.052(4) 0.036(4) 0.033(3)
C19 0.068(5) 0.111(6) 0.166(7) 0.017(4) 0.061(5) -0.008(4)
C20 0.148(7) 0.107(5) 0.160(7) 0.068(5) 0.096(6) 0.020(5)
C21 0.135(7) 0.178(8) 0.066(4) -0.010(4) 0.046(4) -0.050(5)

loop_
_atom_type_symbol
_atom_type_description
_atom_type_scat_dispersion_real
_atom_type_scat_dispersion_imag
_atom_type_scat_source
C C 0.0033 0.0016 'International Tables Vol C Tables 4.2.6.8 and 6.1.1.4'
H H 0.0000 0.0000 'International Tables Vol C Tables 4.2.6.8 and 6.1.1.4'
N N 0.0061 0.0033 'International Tables Vol C Tables 4.2.6.8 and 6.1.1.4'
Si Si 0.0817 0.0704 'International Tables Vol C Tables 4.2.6.8 and 6.1.1.4'
S S 0.1246 0.1234 'International Tables Vol C Tables 4.2.6.8 and 6.1.1.4'
Ge Ge 0.1547 1.8001 'International Tables Vol C Tables 4.2.6.8 and 6.1.1.4'

loop_
_geom_angle_atom_site_label_1
_geom_angle_atom_site_label_2
_geom_angle_atom_site_label_3
_geom_angle
N3 Ge1 N1 112.51(14)
N3 Ge1 N2 107.66(14)
N1 Ge1 N2 83.88(14)
N3 Ge1 S1 118.51(11)
N1 Ge1 S1 110.97(11)
N2 Ge1 S1 118.28(10)
N3 Si1 C16 114.68(18)
N3 Si1 C17 110.6(2)
C16 Si1 C17 105.3(3)
N3 Si1 C18 110.3(2)
C16 Si1 C18 105.4(2)
C17 Si1 C18 110.3(3)
N3 Si2 C21 110.8(2)
N3 Si2 C19 110.6(2)
C21 Si2 C19 112.6(3)
N3 Si2 C20 112.7(2)
C21 Si2 C20 105.5(3)
C19 Si2 C20 104.4(3)
C1 N1 C8 125.9(3)
C1 N1 Ge1 114.6(3)
C8 N1 Ge1 117.3(3)
C7 N2 C9 123.4(3)
C7 N2 Ge1 115.0(3)
C9 N2 Ge1 121.6(2)
Si1 N3 Si2 120.34(19)
Si1 N3 Ge1 124.29(18)
Si2 N3 Ge1 115.35(18)
N1 C1 C2 122.9(4)
N1 C1 C7 113.2(3)
C2 C1 C7 123.9(4)
C3 C2 C1 132.5(5)
C3 C2 H2 113.7
C1 C2 H2 113.7
C4 C3 C2 130.7(5)
C4 C3 H3 114.7
C2 C3 H3 114.7
C3 C4 C5 125.2(5)
C3 C4 H4 117.4
C5 C4 H4 117.4
C6 C5 C4 130.8(5)
C6 C5 H5 114.6
C4 C5 H5 114.6
C5 C6 C7 130.5(5)
C5 C6 H6 114.7
C7 C6 H6 114.7
N2 C7 C6 121.4(4)
N2 C7 C1 112.9(3)
C6 C7 C1 125.6(4)
N1 C8 C10 114.1(4)
N1 C8 H8A 108.7
C10 C8 H8A 108.7
N1 C8 H8B 108.7
C10 C8 H8B 108.7
H8A C8 H8B 107.6
N2 C9 C11 116.4(3)
N2 C9 H9A 108.2
C11 C9 H9A 108.2
N2 C9 H9B 108.2
C11 C9 H9B 108.2
H9A C9 H9B 107.3
C12 C10 C8 112.7(4)
C12 C10 C13 110.3(4)
C8 C10 C13 108.8(4)
C12 C10 H10 108.3
C8 C10 H10 108.3
C13 C10 H10 108.3
C15 C11 C14 113.0(4)
C15 C11 C9 112.6(4)
C14 C11 C9 108.0(4)
C15 C11 H11 107.7
C14 C11 H11 107.7
C9 C11 H11 107.7
C10 C12 H12A 109.5
C10 C12 H12B 109.5
H12A C12 H12B 109.5
C10 C12 H12C 109.5
H12A C12 H12C 109.5
H12B C12 H12C 109.5
C10 C13 H13A 109.5
C10 C13 H13B 109.5
H13A C13 H13B 109.5
C10 C13 H13C 109.5
H13A C13 H13C 109.5
H13B C13 H13C 109.5
C11 C14 H14A 109.5
C11 C14 H14B 109.5
H14A C14 H14B 109.5
C11 C14 H14C 109.5
H14A C14 H14C 109.5
H14B C14 H14C 109.5
C11 C15 H15A 109.5
C11 C15 H15B 109.5
H15A C15 H15B 109.5
C11 C15 H15C 109.5
H15A C15 H15C 109.5
H15B C15 H15C 109.5
Si1 C16 H16A 109.5
Si1 C16 H16B 109.5
H16A C16 H16B 109.5
Si1 C16 H16C 109.5
H16A C16 H16C 109.5
H16B C16 H16C 109.5
Si1 C17 H17A 109.5
Si1 C17 H17B 109.5
H17A C17 H17B 109.5
Si1 C17 H17C 109.5
H17A C17 H17C 109.5
H17B C17 H17C 109.5
Si1 C18 H18A 109.5
Si1 C18 H18B 109.5
H18A C18 H18B 109.5
Si1 C18 H18C 109.5
H18A C18 H18C 109.5
H18B C18 H18C 109.5
Si2 C19 H19A 109.5
Si2 C19 H19B 109.5
H19A C19 H19B 109.5
Si2 C19 H19C 109.5
H19A C19 H19C 109.5
H19B C19 H19C 109.5
Si2 C20 H20A 109.5
Si2 C20 H20B 109.5
H20A C20 H20B 109.5
Si2 C20 H20C 109.5
H20A C20 H20C 109.5
H20B C20 H20C 109.5
Si2 C21 H21A 109.5
Si2 C21 H21B 109.5
H21A C21 H21B 109.5
Si2 C21 H21C 109.5
H21A C21 H21C 109.5
H21B C21 H21C 109.5

loop_
_geom_bond_atom_site_label_1
_geom_bond_atom_site_label_2
_geom_bond_distance
Ge1 N3 1.847(3)
Ge1 N1 1.894(3)
Ge1 N2 1.896(3)
Ge1 S1 2.0830(12)
Si1 N3 1.751(3)
Si1 C16 1.866(5)
Si1 C17 1.870(5)
Si1 C18 1.869(5)
Si2 N3 1.759(3)
Si2 C21 1.843(6)
Si2 C19 1.860(6)
Si2 C20 1.881(6)
N1 C1 1.350(5)
N1 C8 1.466(5)
N2 C7 1.345(5)
N2 C9 1.471(5)
C1 C2 1.392(6)
C1 C7 1.478(6)
C2 C3 1.375(6)
C2 H2 0.9300
C3 C4 1.343(7)
C3 H3 0.9300
C4 C5 1.396(7)
C4 H4 0.9300
C5 C6 1.374(6)
C5 H5 0.9300
C6 C7 1.392(5)
C6 H6 0.9300
C8 C10 1.514(6)
C8 H8A 0.9700
C8 H8B 0.9700
C9 C11 1.523(6)
C9 H9A 0.9700
C9 H9B 0.9700
C10 C12 1.502(7)
C10 C13 1.544(7)
C10 H10 0.9800
C11 C15 1.491(7)
C11 C14 1.520(6)
C11 H11 0.9800
C12 H12A 0.9600
C12 H12B 0.9600
C12 H12C 0.9600
C13 H13A 0.9600
C13 H13B 0.9600
C13 H13C 0.9600
C14 H14A 0.9600
C14 H14B 0.9600
C14 H14C 0.9600
C15 H15A 0.9600
C15 H15B 0.9600
C15 H15C 0.9600
C16 H16A 0.9600
C16 H16B 0.9600
C16 H16C 0.9600
C17 H17A 0.9600
C17 H17B 0.9600
C17 H17C 0.9600
C18 H18A 0.9600
C18 H18B 0.9600
C18 H18C 0.9600
C19 H19A 0.9600
C19 H19B 0.9600
C19 H19C 0.9600
C20 H20A 0.9600
C20 H20B 0.9600
C20 H20C 0.9600
C21 H21A 0.9600
C21 H21B 0.9600
C21 H21C 0.9600

loop_
_geom_torsion_atom_site_label_1
_geom_torsion_atom_site_label_2
_geom_torsion_atom_site_label_3
_geom_torsion_atom_site_label_4
_geom_torsion
N3 Ge1 N1 C1 -112.2(3)
N2 Ge1 N1 C1 -5.6(3)
S1 Ge1 N1 C1 112.4(3)
N3 Ge1 N1 C8 83.1(3)
N2 Ge1 N1 C8 -170.3(3)
S1 Ge1 N1 C8 -52.3(3)
N3 Ge1 N2 C7 116.1(3)
N1 Ge1 N2 C7 4.4(3)
S1 Ge1 N2 C7 -106.2(3)
N3 Ge1 N2 C9 -62.8(3)
N1 Ge1 N2 C9 -174.6(3)
S1 Ge1 N2 C9 74.9(3)
C16 Si1 N3 Si2 -177.5(2)
C17 Si1 N3 Si2 63.6(3)
C18 Si1 N3 Si2 -58.7(3)
C16 Si1 N3 Ge1 0.8(3)
C17 Si1 N3 Ge1 -118.1(3)
C18 Si1 N3 Ge1 119.6(3)
C21 Si2 N3 Si1 114.7(3)
C19 Si2 N3 Si1 -119.7(3)
C20 Si2 N3 Si1 -3.3(4)
C21 Si2 N3 Ge1 -63.8(3)
C19 Si2 N3 Ge1 61.8(3)
C20 Si2 N3 Ge1 178.2(3)
N1 Ge1 N3 Si1 48.0(3)
N2 Ge1 N3 Si1 -42.7(3)
S1 Ge1 N3 Si1 179.70(16)
N1 Ge1 N3 Si2 -133.67(19)
N2 Ge1 N3 Si2 135.71(18)
S1 Ge1 N3 Si2 -1.9(2)
C8 N1 C1 C2 -10.9(6)
Ge1 N1 C1 C2 -174.0(3)
C8 N1 C1 C7 168.8(4)
Ge1 N1 C1 C7 5.7(4)
N1 C1 C2 C3 177.5(5)
C7 C1 C2 C3 -2.2(8)
C1 C2 C3 C4 2.4(10)
C2 C3 C4 C5 3.8(9)
C3 C4 C5 C6 -4.5(9)
C4 C5 C6 C7 -4.2(9)
C9 N2 C7 C6 -0.2(6)
Ge1 N2 C7 C6 -179.2(3)
C9 N2 C7 C1 176.5(3)
Ge1 N2 C7 C1 -2.4(4)
C5 C6 C7 N2 -173.2(4)
C5 C6 C7 C1 10.5(7)
N1 C1 C7 N2 -2.2(5)
C2 C1 C7 N2 177.5(4)
N1 C1 C7 C6 174.4(4)
C2 C1 C7 C6 -5.9(6)
C1 N1 C8 C10 108.3(5)
Ge1 N1 C8 C10 -89.0(4)
C7 N2 C9 C11 73.4(5)
Ge1 N2 C9 C11 -107.8(4)
N1 C8 C10 C12 -70.1(5)
N1 C8 C10 C13 167.3(4)
N2 C9 C11 C15 59.8(5)
N2 C9 C11 C14 -174.8(4)
